data_2230944
loop_
_publ_author_name
'Xiong, Hui-Ping'
'Wu, Zhi-Jun'
'Chen, Fa-Tang'
'Chen, Dong-Sheng'

_publ_section_title
;
 3-Hydroxy-1,2-dimethoxyxanthone
;
_journal_issue 7
_journal_name_full 'Acta Crystallographica Section E'
_journal_page_first o1667
_journal_paper_doi 10.1107/S160053681102160X
_journal_volume 67
_journal_year 2011
_chemical_formula_iupac 'C15 H12 O5'
_chemical_formula_sum 'C15 H12 O5'
_chemical_formula_weight 272.25
_chemical_name_common 3-Hydroxy-1,2-dimethoxyxanthone
_chemical_name_systematic
;
3-Hydroxy-1,2-dimethoxy-9<i>H</i>-xanthen-9-one
;
_space_group_IT_number 2
_symmetry_cell_setting triclinic
_symmetry_space_group_name_Hall '-P 1'
_symmetry_space_group_name_H-M 'P -1'
_atom_sites_solution_hydrogens geom
_atom_sites_solution_primary direct
_atom_sites_solution_secondary difmap
_audit_creation_method SHELXL-97
_cell_angle_alpha 94.634(4)
_cell_angle_beta 93.561(4)
_cell_angle_gamma 115.027(4)
_cell_formula_units_Z 2
_cell_length_a 7.338(2)
_cell_length_b 7.824(3)
_cell_length_c 11.964(4)
_cell_measurement_pressure 1
_cell_measurement_reflns_used 804
_cell_measurement_temperature 293(2)
_cell_measurement_theta_max 27.293
_cell_measurement_theta_min 2.893
_cell_volume 616.8(4)
_computing_cell_refinement 'SAINT (Bruker, 1997)'
_computing_data_collection 'SMART (Bruker, 1997)'
_computing_data_reduction 'SAINT (Bruker, 1997)'
_computing_molecular_graphics 'SHELXTL (Sheldrick, 2008)'
_computing_publication_material 'SHELXTL (Sheldrick, 2008)'
_computing_structure_refinement 'SHELXL-97 (Sheldrick, 2008)'
_computing_structure_solution 'SHELXS-97 (Sheldrick, 2008)'
_diffrn_ambient_temperature 293(2)
_diffrn_measured_fraction_theta_full 0.979
_diffrn_measured_fraction_theta_max 0.979
_diffrn_measurement_device_type 'Bruker SMART APEX CCD area-detector'
_diffrn_measurement_method '\f and \w scans'
_diffrn_radiation_monochromator graphite
_diffrn_radiation_source 'fine-focus sealed tube'
_diffrn_radiation_type MoK\a
_diffrn_radiation_wavelength 0.71073
_diffrn_reflns_av_R_equivalents 0.0368
_diffrn_reflns_av_sigmaI/netI 0.0241
_diffrn_reflns_limit_h_max 8
_diffrn_reflns_limit_h_min -6
_diffrn_reflns_limit_k_max 5
_diffrn_reflns_limit_k_min -9
_diffrn_reflns_limit_l_max 14
_diffrn_reflns_limit_l_min -13
_diffrn_reflns_number 2562
_diffrn_reflns_theta_full 25.00
_diffrn_reflns_theta_max 25.00
_diffrn_reflns_theta_min 1.72
_exptl_absorpt_coefficient_mu 0.111
_exptl_absorpt_correction_T_max 0.9890
_exptl_absorpt_correction_T_min 0.9835
_exptl_absorpt_correction_type multi-scan
_exptl_absorpt_process_details '(SADABS; Sheldrick, 1996)'
_exptl_crystal_colour colourless
_exptl_crystal_density_diffrn 1.466
_exptl_crystal_density_method 'not measured'
_exptl_crystal_description block
_exptl_crystal_F_000 284
_exptl_crystal_size_max 0.15
_exptl_crystal_size_mid 0.12
_exptl_crystal_size_min 0.10
_refine_diff_density_max 0.233
_refine_diff_density_min -0.321
_refine_ls_extinction_method none
_refine_ls_goodness_of_fit_ref 1.069
_refine_ls_hydrogen_treatment constr
_refine_ls_matrix_type full
_refine_ls_number_parameters 184
_refine_ls_number_reflns 2126
_refine_ls_number_restraints 0
_refine_ls_restrained_S_all 1.069
_refine_ls_R_factor_all 0.0734
_refine_ls_R_factor_gt 0.0634
_refine_ls_shift/su_max 0.000
_refine_ls_shift/su_mean 0.000
_refine_ls_structure_factor_coef Fsqd
_refine_ls_weighting_details 'calc w=1/[\s^2^(Fo^2^)+(0.1114P)^2^+0.1836P] where P=(Fo^2^+2Fc^2^)/3'
_refine_ls_weighting_scheme calc
_refine_ls_wR_factor_gt 0.1772
_refine_ls_wR_factor_ref 0.1895
_reflns_number_gt 1697
_reflns_number_total 2126
_reflns_threshold_expression >2\s(I)
_cod_data_source_file yk2009.cif
_cod_data_source_block I
_cod_original_cell_volume 616.8(3)
_cod_database_code 2230944
_cod_database_fobs_code 2230944

loop_
_symmetry_equiv_pos_as_xyz
'x, y, z'
'-x, -y, -z'

loop_
_atom_site_type_symbol
_atom_site_label
_atom_site_fract_x
_atom_site_fract_y
_atom_site_fract_z
_atom_site_U_iso_or_equiv
_atom_site_adp_type
_atom_site_calc_flag
_atom_site_refinement_flags
_atom_site_occupancy
_atom_site_symmetry_multiplicity
_atom_site_disorder_assembly
_atom_site_disorder_group
O O1 0.2867(3) 0.6977(2) 0.52398(13) 0.0473(5) Uani d . 1 1 . .
O O2 0.2172(3) 0.1946(2) 0.35370(16) 0.0603(6) Uani d . 1 1 . .
O O3 0.2629(2) 0.3673(2) 0.15973(14) 0.0498(5) Uani d . 1 1 . .
O O4 0.2920(3) 0.6826(2) 0.06394(14) 0.0544(5) Uani d . 1 1 . .
O O5 0.3176(3) 0.9927(2) 0.19396(15) 0.0592(6) Uani d . 1 1 . .
H H5 0.2921 1.0654 0.2365 0.089 Uiso calc R 1 1 . .
C C1 0.2721(3) 0.5208(3) 0.22752(19) 0.0396(5) Uani d . 1 1 . .
C C2 0.2933(3) 0.6818(3) 0.17897(19) 0.0434(6) Uani d . 1 1 . .
C C3 0.3077(3) 0.8442(3) 0.2474(2) 0.0446(6) Uani d . 1 1 . .
C C4 0.3094(3) 0.8437(3) 0.3620(2) 0.0444(6) Uani d . 1 1 . .
H H4 0.3253 0.9520 0.4077 0.053 Uiso calc R 1 1 . .
C C5 0.2517(4) 0.5696(4) 0.6956(2) 0.0534(6) Uani d . 1 1 . .
H H5A 0.2708 0.6866 0.7317 0.064 Uiso calc R 1 1 . .
C C6 0.2189(4) 0.4191(4) 0.7557(2) 0.0599(7) Uani d . 1 1 . .
H H6 0.2148 0.4343 0.8333 0.072 Uiso calc R 1 1 . .
C C7 0.1919(4) 0.2451(4) 0.7025(2) 0.0599(7) Uani d . 1 1 . .
H H7 0.1689 0.1442 0.7444 0.072 Uiso calc R 1 1 . .
C C8 0.1988(4) 0.2210(4) 0.5886(2) 0.0522(6) Uani d . 1 1 . .
H H8 0.1827 0.1041 0.5537 0.063 Uiso calc R 1 1 . .
C C9 0.2376(3) 0.3482(3) 0.4018(2) 0.0417(6) Uani d . 1 1 . .
C C10 0.2654(3) 0.5149(3) 0.34488(19) 0.0376(5) Uani d . 1 1 . .
C C11 0.2873(3) 0.6818(3) 0.4091(2) 0.0397(5) Uani d . 1 1 . .
C C12 0.2559(3) 0.5436(3) 0.5796(2) 0.0437(6) Uani d . 1 1 . .
C C13 0.2302(3) 0.3713(3) 0.5240(2) 0.0422(6) Uani d . 1 1 . .
C C14 0.0691(5) 0.2530(4) 0.0989(3) 0.0700(8) Uani d . 1 1 . .
H H14A -0.0279 0.1977 0.1511 0.105 Uiso calc R 1 1 . .
H H14B 0.0770 0.1539 0.0496 0.105 Uiso calc R 1 1 . .
H H14C 0.0278 0.3306 0.0551 0.105 Uiso calc R 1 1 . .
C C15 0.4879(5) 0.7613(5) 0.0279(3) 0.0741(9) Uani d . 1 1 . .
H H15A 0.5620 0.8891 0.0637 0.111 Uiso calc R 1 1 . .
H H15B 0.4772 0.7615 -0.0524 0.111 Uiso calc R 1 1 . .
H H15C 0.5575 0.6865 0.0481 0.111 Uiso calc R 1 1 . .

loop_
_atom_site_aniso_label
_atom_site_aniso_U_11
_atom_site_aniso_U_22
_atom_site_aniso_U_33
_atom_site_aniso_U_12
_atom_site_aniso_U_13
_atom_site_aniso_U_23
O1 0.0617(10) 0.0392(9) 0.0448(9) 0.0267(8) 0.0019(8) 0.0002(7)
O2 0.0869(14) 0.0343(9) 0.0675(12) 0.0328(9) 0.0145(10) 0.0052(8)
O3 0.0571(10) 0.0413(9) 0.0539(10) 0.0275(8) -0.0010(8) -0.0093(7)
O4 0.0648(11) 0.0587(11) 0.0442(10) 0.0317(9) -0.0002(8) 0.0053(8)
O5 0.0896(14) 0.0429(10) 0.0591(11) 0.0397(10) 0.0147(10) 0.0137(8)
C1 0.0373(11) 0.0346(11) 0.0480(13) 0.0186(9) 0.0005(9) -0.0032(9)
C2 0.0447(12) 0.0424(13) 0.0455(13) 0.0220(10) 0.0022(10) 0.0017(10)
C3 0.0487(13) 0.0353(12) 0.0548(14) 0.0226(10) 0.0049(10) 0.0077(10)
C4 0.0525(13) 0.0335(12) 0.0525(14) 0.0248(10) 0.0037(11) 0.0005(10)
C5 0.0511(14) 0.0574(15) 0.0497(14) 0.0230(12) 0.0003(11) 0.0013(11)
C6 0.0504(14) 0.0740(19) 0.0502(15) 0.0208(13) 0.0029(11) 0.0154(13)
C7 0.0504(14) 0.0602(17) 0.0641(17) 0.0164(12) 0.0021(12) 0.0250(13)
C8 0.0459(13) 0.0433(13) 0.0665(16) 0.0172(11) 0.0046(11) 0.0136(11)
C9 0.0378(11) 0.0332(11) 0.0577(14) 0.0190(9) 0.0048(10) 0.0034(10)
C10 0.0335(11) 0.0307(11) 0.0503(13) 0.0161(8) 0.0026(9) 0.0027(9)
C11 0.0399(11) 0.0364(12) 0.0457(12) 0.0202(9) 0.0018(9) 0.0008(9)
C12 0.0380(11) 0.0439(13) 0.0506(13) 0.0188(10) 0.0032(9) 0.0077(10)
C13 0.0327(11) 0.0404(13) 0.0543(14) 0.0163(9) 0.0034(10) 0.0086(10)
C14 0.0711(18) 0.0511(16) 0.078(2) 0.0234(13) -0.0121(15) -0.0171(14)
C15 0.085(2) 0.083(2) 0.0597(17) 0.0379(17) 0.0243(16) 0.0156(15)

loop_
_atom_type_symbol
_atom_type_description
_atom_type_scat_dispersion_real
_atom_type_scat_dispersion_imag
_atom_type_scat_source
C C 0.0033 0.0016 'International Tables Vol C Tables 4.2.6.8 and 6.1.1.4'
H H 0.0000 0.0000 'International Tables Vol C Tables 4.2.6.8 and 6.1.1.4'
O O 0.0106 0.0060 'International Tables Vol C Tables 4.2.6.8 and 6.1.1.4'

loop_
_geom_angle_atom_site_label_1
_geom_angle_atom_site_label_2
_geom_angle_atom_site_label_3
_geom_angle_site_symmetry_1
_geom_angle_site_symmetry_3
_geom_angle
_geom_angle_publ_flag
C12 O1 C11 . . 119.52(18) ?
C1 O3 C14 . . 114.41(19) ?
C2 O4 C15 . . 113.4(2) ?
C3 O5 H5 . . 109.5 ?
O3 C1 C2 . . 118.6(2) ?
O3 C1 C10 . . 120.1(2) ?
C2 C1 C10 . . 121.2(2) ?
O4 C2 C1 . . 120.4(2) ?
O4 C2 C3 . . 119.7(2) ?
C1 C2 C3 . . 119.8(2) ?
O5 C3 C4 . . 123.5(2) ?
O5 C3 C2 . . 116.7(2) ?
C4 C3 C2 . . 119.7(2) ?
C3 C4 C11 . . 119.7(2) ?
C3 C4 H4 . . 120.2 ?
C11 C4 H4 . . 120.2 ?
C6 C5 C12 . . 118.6(3) ?
C6 C5 H5A . . 120.7 ?
C12 C5 H5A . . 120.7 ?
C5 C6 C7 . . 120.9(3) ?
C5 C6 H6 . . 119.6 ?
C7 C6 H6 . . 119.6 ?
C8 C7 C6 . . 120.3(2) ?
C8 C7 H7 . . 119.9 ?
C6 C7 H7 . . 119.9 ?
C7 C8 C13 . . 120.5(3) ?
C7 C8 H8 . . 119.7 ?
C13 C8 H8 . . 119.7 ?
O2 C9 C10 . . 124.6(2) ?
O2 C9 C13 . . 120.0(2) ?
C10 C9 C13 . . 115.45(19) ?
C11 C10 C1 . . 116.5(2) ?
C11 C10 C9 . . 119.1(2) ?
C1 C10 C9 . . 124.3(2) ?
O1 C11 C4 . . 114.15(19) ?
O1 C11 C10 . . 123.0(2) ?
C4 C11 C10 . . 122.9(2) ?
O1 C12 C13 . . 122.1(2) ?
O1 C12 C5 . . 116.1(2) ?
C13 C12 C5 . . 121.8(2) ?
C12 C13 C8 . . 117.8(2) ?
C12 C13 C9 . . 120.7(2) ?
C8 C13 C9 . . 121.4(2) ?
O3 C14 H14A . . 109.5 ?
O3 C14 H14B . . 109.5 ?
H14A C14 H14B . . 109.5 ?
O3 C14 H14C . . 109.5 ?
H14A C14 H14C . . 109.5 ?
H14B C14 H14C . . 109.5 ?
O4 C15 H15A . . 109.5 ?
O4 C15 H15B . . 109.5 ?
H15A C15 H15B . . 109.5 ?
O4 C15 H15C . . 109.5 ?
H15A C15 H15C . . 109.5 ?
H15B C15 H15C . . 109.5 ?

loop_
_geom_bond_atom_site_label_1
_geom_bond_atom_site_label_2
_geom_bond_site_symmetry_2
_geom_bond_distance
_geom_bond_publ_flag
O1 C12 . 1.366(3) ?
O1 C11 . 1.370(3) ?
O2 C9 . 1.234(3) ?
O3 C1 . 1.368(3) ?
O3 C14 . 1.430(3) ?
O4 C2 . 1.376(3) ?
O4 C15 . 1.415(3) ?
O5 C3 . 1.349(3) ?
O5 H5 . 0.8200 ?
C1 C2 . 1.383(3) ?
C1 C10 . 1.412(3) ?
C2 C3 . 1.415(3) ?
C3 C4 . 1.370(3) ?
C4 C11 . 1.379(3) ?
C4 H4 . 0.9300 ?
C5 C6 . 1.370(4) ?
C5 C12 . 1.391(4) ?
C5 H5A . 0.9300 ?
C6 C7 . 1.383(4) ?
C6 H6 . 0.9300 ?
C7 C8 . 1.367(4) ?
C7 H7 . 0.9300 ?
C8 C13 . 1.405(3) ?
C8 H8 . 0.9300 ?
C9 C10 . 1.463(3) ?
C9 C13 . 1.466(3) ?
C10 C11 . 1.402(3) ?
C12 C13 . 1.386(3) ?
C14 H14A . 0.9600 ?
C14 H14B . 0.9600 ?
C14 H14C . 0.9600 ?
C15 H15A . 0.9600 ?
C15 H15B . 0.9600 ?
C15 H15C . 0.9600 ?

loop_
_geom_hbond_atom_site_label_D
_geom_hbond_atom_site_label_H
_geom_hbond_atom_site_label_A
_geom_hbond_site_symmetry_A
_geom_hbond_distance_DH
_geom_hbond_distance_HA
_geom_hbond_distance_DA
_geom_hbond_angle_DHA
O5 H5 O2 1_565 0.82 1.90 2.713(3) 169

loop_
_cod_related_entry_id
_cod_related_entry_database
_cod_related_entry_code
1 ChemSpider 30656813
